data_7202977
loop_
_publ_author_name
'Broker, Grant A.'
'Tiekink, Edward R. T.'

_publ_section_title
;
 Co-crystal formation between 2,2&#x2032;-dithiodibenzoic acid and each
 of 4,4&#x2032;-bipyridine, trans-1,2-bis(4-pyridyl)ethene and
 1,2-bis(4-pyridyl)ethane
;
_journal_issue 11
_journal_name_full CrystEngComm
_journal_page_first 1096
_journal_paper_doi 10.1039/b707690h
_journal_volume 9
_journal_year 2007
_chemical_formula_moiety 'C22 H22 N O5 S2'
_chemical_formula_sum 'C22 H22 N O5 S2'
_chemical_formula_weight 444.53
_chemical_name_systematic
;
?
;
_space_group_IT_number 2
_symmetry_cell_setting triclinic
_symmetry_space_group_name_Hall '-P 1'
_symmetry_space_group_name_H-M 'P -1'
_atom_sites_solution_hydrogens geom
_atom_sites_solution_primary direct
_atom_sites_solution_secondary difmap
_audit_creation_method SHELXL-97
_cell_angle_alpha 93.469(2)
_cell_angle_beta 90.466(2)
_cell_angle_gamma 97.325(2)
_cell_formula_units_Z 2
_cell_length_a 8.9817(3)
_cell_length_b 9.1350(2)
_cell_length_c 12.9172(5)
_cell_measurement_reflns_used 4728
_cell_measurement_temperature 173(2)
_cell_measurement_theta_max 27.5
_cell_measurement_theta_min 1.0
_cell_volume 1049.12(6)
_computing_cell_refinement 'DENZO (Otwinowski & Minor, 1997) & COLLECT (Hooft, R.W.W., 1998)'
_computing_data_collection 'COLLECT (Hooft, R.W.W., 1998)'
_computing_data_reduction 'DENZO (Otwinowski & Minor, 1997) & COLLECT (Hooft, R.W.W., 1998)'
_computing_molecular_graphics 'ORTEPII (Johnson, 1976) and DIAMOND (Crystal Impact, 2006'
_computing_publication_material SHELXL97
_computing_structure_refinement 'SHELXL97 (Sheldrick, 1997)'
_computing_structure_solution 'SHELXS97 (Sheldrick, 1997)'
_diffrn_ambient_temperature 120(2)
_diffrn_detector_area_resol_mean 9.091
_diffrn_measured_fraction_theta_full 0.995
_diffrn_measured_fraction_theta_max 0.995
_diffrn_measurement_device_type 'Bruker-Nonius 95mm CCD camera on \k-goniostat'
_diffrn_measurement_method '\f & \w scans'
_diffrn_radiation_monochromator graphite
_diffrn_radiation_source 'Bruker-Nonius FR591 rotating anode'
_diffrn_radiation_type MoK\a
_diffrn_radiation_wavelength 0.71069
_diffrn_reflns_av_R_equivalents 0.047
_diffrn_reflns_av_sigmaI/netI 0.044
_diffrn_reflns_limit_h_max 11
_diffrn_reflns_limit_h_min -11
_diffrn_reflns_limit_k_max 11
_diffrn_reflns_limit_k_min -11
_diffrn_reflns_limit_l_max 16
_diffrn_reflns_limit_l_min -16
_diffrn_reflns_number 23723
_diffrn_reflns_theta_full 27.5
_diffrn_reflns_theta_max 27.5
_diffrn_reflns_theta_min 1.5
_diffrn_standards_decay_% 0
_diffrn_standards_number 0
_exptl_absorpt_coefficient_mu 0.288
_exptl_absorpt_correction_T_max 1
_exptl_absorpt_correction_T_min 0.809
_exptl_absorpt_correction_type multi-scan
_exptl_absorpt_process_details 'SADABS V2.10 (Sheldrick, 2003)'
_exptl_crystal_colour tan
_exptl_crystal_density_diffrn 1.407
_exptl_crystal_density_method 'not measured'
_exptl_crystal_description plate
_exptl_crystal_F_000 466
_exptl_crystal_size_max 0.56
_exptl_crystal_size_mid 0.45
_exptl_crystal_size_min 0.08
_refine_diff_density_max 0.90
_refine_diff_density_min -0.75
_refine_diff_density_rms 0.103
_refine_ls_extinction_method none
_refine_ls_goodness_of_fit_ref 1.10
_refine_ls_hydrogen_treatment constr
_refine_ls_matrix_type full
_refine_ls_number_parameters 275
_refine_ls_number_reflns 4811
_refine_ls_number_restraints 4
_refine_ls_restrained_S_all 1.10
_refine_ls_R_factor_all 0.080
_refine_ls_R_factor_gt 0.055
_refine_ls_shift/su_max <0.001
_refine_ls_shift/su_mean 0.000
_refine_ls_structure_factor_coef Fsqd
_refine_ls_weighting_details 'calc w=1/[\s^2^(Fo^2^)+(0.1002P)^2^+0.9106P] where P=(Fo^2^+2Fc^2^)/3'
_refine_ls_weighting_scheme calc
_refine_ls_wR_factor_gt 0.157
_refine_ls_wR_factor_ref 0.178
_reflns_number_gt 3641
_reflns_number_total 4811
_reflns_threshold_expression I>2\s(I)
_cod_data_source_file b707690h.txt
_cod_data_source_block '[(HO2C)C6H4SSC6H4(CO2)].[1,2-bis(pyridineH)ethane]0.5.EtOH(8)'
_cod_original_sg_symbol_H-M P-1
_cod_database_code 7202977

loop_
_symmetry_equiv_pos_as_xyz
'x, y, z'
'-x, -y, -z'

loop_
_atom_site_label
_atom_site_type_symbol
_atom_site_fract_x
_atom_site_fract_y
_atom_site_fract_z
_atom_site_U_iso_or_equiv
_atom_site_adp_type
_atom_site_occupancy
_atom_site_symmetry_multiplicity
_atom_site_calc_flag
_atom_site_refinement_flags
_atom_site_disorder_assembly
_atom_site_disorder_group
S1 S 0.07687(7) 0.81078(7) 0.25046(5) 0.02092(19) Uani 1 1 d . . .
S2 S 0.28444(7) 0.93220(7) 0.27406(5) 0.02261(19) Uani 1 1 d . . .
O1 O -0.2924(2) 0.4501(2) 0.25756(19) 0.0360(6) Uani 1 1 d . . .
O2 O -0.1826(2) 0.6535(2) 0.19026(15) 0.0240(4) Uani 1 1 d . . .
O3 O 0.5818(2) 1.3188(2) 0.41021(18) 0.0309(5) Uani 1 1 d D . .
H3O H 0.628(4) 1.349(4) 0.3576(19) 0.046 Uiso 1 1 d D . .
O4 O 0.5192(2) 1.1464(2) 0.28149(17) 0.0291(5) Uani 1 1 d D . .
N1 N -0.5338(3) 0.4807(3) 0.1538(2) 0.0317(6) Uani 1 1 d D . .
H1N H -0.456(3) 0.462(4) 0.190(3) 0.048 Uiso 1 1 d D . .
C1 C -0.5430(3) 0.6120(4) 0.1152(2) 0.0316(7) Uani 1 1 d . . .
H1 H -0.4596 0.6873 0.1218 0.038 Uiso 1 1 calc R . .
C2 C -0.6720(3) 0.6386(4) 0.0663(2) 0.0297(6) Uani 1 1 d . . .
H2 H -0.6770 0.7316 0.0381 0.036 Uiso 1 1 calc R . .
C3 C -0.7953(3) 0.5300(3) 0.0577(2) 0.0245(6) Uani 1 1 d . . .
C4 C -0.7823(3) 0.3948(3) 0.0987(3) 0.0313(7) Uani 1 1 d . . .
H4 H -0.8645 0.3180 0.0937 0.038 Uiso 1 1 calc R . .
C5 C -0.6498(4) 0.3725(4) 0.1464(3) 0.0355(7) Uani 1 1 d . . .
H5 H -0.6408 0.2801 0.1743 0.043 Uiso 1 1 calc R . .
C6 C -0.9377(3) 0.5646(3) 0.0069(2) 0.0245(6) Uani 1 1 d . . .
H6A H -0.9127 0.6017 -0.0621 0.029 Uiso 1 1 calc R . .
H6B H -0.9761 0.6454 0.0491 0.029 Uiso 1 1 calc R . .
C7 C -0.1787(3) 0.5475(3) 0.2444(2) 0.0210(6) Uani 1 1 d . . .
C8 C -0.0346(3) 0.5257(3) 0.2978(2) 0.0201(5) Uani 1 1 d . . .
C9 C 0.0901(3) 0.6361(3) 0.3039(2) 0.0196(5) Uani 1 1 d . . .
C10 C 0.2203(3) 0.6098(3) 0.3550(2) 0.0239(6) Uani 1 1 d . . .
H10 H 0.3044 0.6845 0.3603 0.029 Uiso 1 1 calc R . .
C11 C 0.2285(3) 0.4757(3) 0.3982(2) 0.0278(6) Uani 1 1 d . . .
H11 H 0.3184 0.4591 0.4324 0.033 Uiso 1 1 calc R . .
C12 C 0.1067(3) 0.3657(3) 0.3920(3) 0.0292(7) Uani 1 1 d . . .
H12 H 0.1124 0.2738 0.4215 0.035 Uiso 1 1 calc R . .
C13 C -0.0235(3) 0.3918(3) 0.3420(2) 0.0259(6) Uani 1 1 d . . .
H13 H -0.1073 0.3168 0.3377 0.031 Uiso 1 1 calc R . .
C14 C 0.2859(3) 1.0046(3) 0.4063(2) 0.0195(5) Uani 1 1 d . . .
C15 C 0.3913(3) 1.1259(3) 0.4409(2) 0.0206(5) Uani 1 1 d . . .
C16 C 0.3866(3) 1.1833(3) 0.5434(2) 0.0252(6) Uani 1 1 d . . .
H16 H 0.4558 1.2666 0.5662 0.030 Uiso 1 1 calc R . .
C17 C 0.2831(3) 1.1212(3) 0.6124(2) 0.0262(6) Uani 1 1 d . . .
H17 H 0.2818 1.1606 0.6821 0.031 Uiso 1 1 calc R . .
C18 C 0.1819(3) 1.0011(3) 0.5781(2) 0.0247(6) Uani 1 1 d . . .
H18 H 0.1107 0.9579 0.6250 0.030 Uiso 1 1 calc R . .
C19 C 0.1823(3) 0.9425(3) 0.4766(2) 0.0222(6) Uani 1 1 d . . .
H19 H 0.1117 0.8596 0.4547 0.027 Uiso 1 1 calc R . .
C20 C 0.5031(3) 1.1963(3) 0.3695(2) 0.0230(6) Uani 1 1 d . . .
O5 O 0.7445(7) 1.1636(6) 0.1262(4) 0.1273(19) Uani 1 1 d D . .
H5O H 0.695(10) 1.147(11) 0.180(5) 0.191 Uiso 1 1 d D . .
C21 C 0.7783(8) 1.0302(7) 0.1194(5) 0.0892(17) Uiso 0.50 1 d P A 1
H21A H 0.6845 0.9615 0.1248 0.107 Uiso 0.50 1 calc PR A 1
H21B H 0.8428 1.0176 0.1799 0.107 Uiso 0.50 1 calc PR A 1
C22 C 0.8532(14) 0.9863(14) 0.0276(10) 0.091(3) Uiso 0.50 1 d P A 1
H22A H 0.8637 0.8808 0.0277 0.136 Uiso 0.50 1 calc PR A 1
H22B H 0.9529 1.0438 0.0257 0.136 Uiso 0.50 1 calc PR A 1
H22C H 0.7945 1.0041 -0.0336 0.136 Uiso 0.50 1 calc PR A 1
C21' C 0.7783(8) 1.0302(7) 0.1194(5) 0.0892(17) Uiso 0.50 1 d P A 2
H21C H 0.7793 0.9844 0.1869 0.107 Uiso 0.50 1 calc PR A 2
H21D H 0.8721 1.0200 0.0814 0.107 Uiso 0.50 1 calc PR A 2
C24 C 0.628(2) 0.977(3) 0.0508(18) 0.183(9) Uiso 0.50 1 d P A 2
H24A H 0.6180 0.8702 0.0359 0.274 Uiso 0.50 1 calc PR A 2
H24B H 0.6339 1.0271 -0.0145 0.274 Uiso 0.50 1 calc PR A 2
H24C H 0.5403 1.0031 0.0893 0.274 Uiso 0.50 1 calc PR A 2

loop_
_atom_site_aniso_label
_atom_site_aniso_U_11
_atom_site_aniso_U_22
_atom_site_aniso_U_33
_atom_site_aniso_U_23
_atom_site_aniso_U_13
_atom_site_aniso_U_12
S1 0.0179(3) 0.0179(3) 0.0260(4) 0.0014(2) -0.0045(3) -0.0010(2)
S2 0.0191(3) 0.0212(3) 0.0256(4) -0.0002(3) -0.0001(3) -0.0040(3)
O1 0.0173(10) 0.0350(12) 0.0543(15) 0.0187(10) -0.0145(9) -0.0092(9)
O2 0.0185(9) 0.0247(10) 0.0289(11) 0.0046(8) -0.0040(8) 0.0016(8)
O3 0.0236(11) 0.0247(10) 0.0412(13) 0.0014(9) -0.0047(9) -0.0087(8)
O4 0.0239(10) 0.0257(10) 0.0363(12) 0.0037(9) 0.0025(9) -0.0035(8)
N1 0.0170(12) 0.0477(16) 0.0304(14) -0.0007(11) -0.0075(10) 0.0063(11)
C1 0.0193(14) 0.0424(18) 0.0317(16) -0.0004(13) -0.0056(12) 0.0001(13)
C2 0.0215(14) 0.0361(16) 0.0307(16) 0.0010(12) -0.0051(12) 0.0009(12)
C3 0.0174(13) 0.0346(15) 0.0210(14) -0.0033(11) -0.0034(10) 0.0045(11)
C4 0.0224(14) 0.0334(16) 0.0373(17) -0.0007(13) -0.0105(13) 0.0022(12)
C5 0.0273(16) 0.0386(17) 0.0411(19) 0.0030(14) -0.0093(14) 0.0062(14)
C6 0.0194(13) 0.0299(15) 0.0239(14) -0.0016(11) -0.0055(11) 0.0039(12)
C7 0.0154(13) 0.0216(13) 0.0254(14) -0.0012(10) -0.0042(10) 0.0020(10)
C8 0.0138(12) 0.0209(12) 0.0247(14) -0.0020(10) -0.0035(10) 0.0013(10)
C9 0.0164(12) 0.0171(12) 0.0250(14) -0.0017(10) -0.0030(10) 0.0021(10)
C10 0.0163(13) 0.0223(13) 0.0321(15) -0.0017(11) -0.0067(11) 0.0001(11)
C11 0.0198(14) 0.0259(14) 0.0383(17) 0.0002(12) -0.0110(12) 0.0064(11)
C12 0.0232(15) 0.0212(13) 0.0438(18) 0.0054(12) -0.0064(13) 0.0049(11)
C13 0.0183(13) 0.0189(13) 0.0395(17) 0.0025(11) -0.0051(12) -0.0011(10)
C14 0.0176(13) 0.0156(11) 0.0253(14) 0.0019(10) -0.0038(10) 0.0027(10)
C15 0.0149(12) 0.0161(12) 0.0311(15) 0.0027(10) -0.0060(10) 0.0035(10)
C16 0.0210(14) 0.0218(13) 0.0324(16) -0.0017(11) -0.0116(12) 0.0039(11)
C17 0.0270(15) 0.0249(14) 0.0267(15) -0.0023(11) -0.0054(12) 0.0059(12)
C18 0.0240(14) 0.0239(13) 0.0270(14) 0.0044(11) 0.0009(11) 0.0052(11)
C19 0.0188(13) 0.0184(12) 0.0289(15) 0.0026(10) -0.0017(11) 0.0006(10)
C20 0.0163(13) 0.0165(12) 0.0364(16) 0.0065(11) -0.0064(11) 0.0006(10)
O5 0.179(5) 0.113(4) 0.101(4) 0.035(3) 0.060(4) 0.044(4)

loop_
_atom_type_symbol
_atom_type_description
_atom_type_scat_dispersion_real
_atom_type_scat_dispersion_imag
_atom_type_scat_source
C C 0.0033 0.0016 'International Tables Vol C Tables 4.2.6.8 and 6.1.1.4'
H H 0.0000 0.0000 'International Tables Vol C Tables 4.2.6.8 and 6.1.1.4'
N N 0.0061 0.0033 'International Tables Vol C Tables 4.2.6.8 and 6.1.1.4'
O O 0.0106 0.0060 'International Tables Vol C Tables 4.2.6.8 and 6.1.1.4'
S S 0.1246 0.1234 'International Tables Vol C Tables 4.2.6.8 and 6.1.1.4'

loop_
_geom_angle_atom_site_label_1
_geom_angle_atom_site_label_2
_geom_angle_atom_site_label_3
_geom_angle
_geom_angle_site_symmetry_1
_geom_angle_site_symmetry_3
_geom_angle_publ_flag
C9 S1 S2 105.79(9) . . ?
C14 S2 S1 105.20(9) . . ?
C20 O3 H3O 100(3) . . ?
C1 N1 C5 121.3(3) . . ?
C1 N1 H1N 123(3) . . ?
C5 N1 H1N 115(3) . . ?
N1 C1 C2 120.5(3) . . ?
N1 C1 H1 119.8 . . ?
C2 C1 H1 119.8 . . ?
C1 C2 C3 120.2(3) . . ?
C1 C2 H2 119.9 . . ?
C3 C2 H2 119.9 . . ?
C2 C3 C4 118.0(3) . . ?
C2 C3 C6 118.9(3) . . ?
C4 C3 C6 123.1(3) . . ?
C5 C4 C3 119.8(3) . . ?
C5 C4 H4 120.1 . . ?
C3 C4 H4 120.1 . . ?
N1 C5 C4 120.3(3) . . ?
N1 C5 H5 119.9 . . ?
C4 C5 H5 119.9 . . ?
C3 C6 C6 115.1(3) . 2_365 ?
C3 C6 H6A 108.5 . . ?
C6 C6 H6A 108.5 2_365 . ?
C3 C6 H6B 108.5 . . ?
C6 C6 H6B 108.5 2_365 . ?
H6A C6 H6B 107.5 . . ?
O2 C7 O1 123.6(2) . . ?
O2 C7 C8 119.9(2) . . ?
O1 C7 C8 116.5(2) . . ?
C13 C8 C9 118.9(2) . . ?
C13 C8 C7 119.2(2) . . ?
C9 C8 C7 121.9(2) . . ?
C10 C9 C8 119.3(2) . . ?
C10 C9 S1 121.0(2) . . ?
C8 C9 S1 119.7(2) . . ?
C9 C10 C11 120.7(2) . . ?
C9 C10 H10 119.7 . . ?
C11 C10 H10 119.7 . . ?
C12 C11 C10 120.5(3) . . ?
C12 C11 H11 119.7 . . ?
C10 C11 H11 119.7 . . ?
C13 C12 C11 119.0(3) . . ?
C13 C12 H12 120.5 . . ?
C11 C12 H12 120.5 . . ?
C12 C13 C8 121.6(3) . . ?
C12 C13 H13 119.2 . . ?
C8 C13 H13 119.2 . . ?
C19 C14 C15 118.9(3) . . ?
C19 C14 S2 120.6(2) . . ?
C15 C14 S2 120.4(2) . . ?
C16 C15 C14 119.2(3) . . ?
C16 C15 C20 119.6(2) . . ?
C14 C15 C20 121.1(3) . . ?
C17 C16 C15 121.4(3) . . ?
C17 C16 H16 119.3 . . ?
C15 C16 H16 119.3 . . ?
C18 C17 C16 118.9(3) . . ?
C18 C17 H17 120.6 . . ?
C16 C17 H17 120.6 . . ?
C17 C18 C19 121.3(3) . . ?
C17 C18 H18 119.4 . . ?
C19 C18 H18 119.4 . . ?
C14 C19 C18 120.3(3) . . ?
C14 C19 H19 119.9 . . ?
C18 C19 H19 119.9 . . ?
O4 C20 O3 123.5(3) . . ?
O4 C20 C15 122.8(2) . . ?
O3 C20 C15 113.7(3) . . ?
C21 O5 C21 0.0(6) . . ?
C21 O5 H5O 91(7) . . ?
C21 O5 H5O 91(7) . . ?
O5 C21 C22 116.8(7) . . ?
O5 C21 H21A 108.1 . . ?
C22 C21 H21A 108.1 . . ?
O5 C21 H21B 108.1 . . ?
C22 C21 H21B 108.1 . . ?
H21A C21 H21B 107.3 . . ?
C21 C22 H22A 109.5 . . ?
C21 C22 H22B 109.5 . . ?
H22A C22 H22B 109.5 . . ?
C21 C22 H22C 109.5 . . ?
H22A C22 H22C 109.5 . . ?
H22B C22 H22C 109.5 . . ?
O5 C21 C24 89.9(10) . . ?
O5 C21 H21C 113.7 . . ?
C24 C21 H21C 113.7 . . ?
O5 C21 H21D 113.7 . . ?
C24 C21 H21D 113.7 . . ?
H21C C21 H21D 110.9 . . ?
C21 C24 H24A 109.5 . . ?
C21 C24 H24B 109.5 . . ?
H24A C24 H24B 109.5 . . ?
C21 C24 H24C 109.5 . . ?
H24A C24 H24C 109.5 . . ?
H24B C24 H24C 109.5 . . ?

loop_
_geom_bond_atom_site_label_1
_geom_bond_atom_site_label_2
_geom_bond_distance
_geom_bond_site_symmetry_2
_geom_bond_publ_flag
S1 C9 1.794(3) . ?
S1 S2 2.0546(9) . ?
S2 C14 1.794(3) . ?
O1 C7 1.285(3) . ?
O2 C7 1.232(3) . ?
O3 C20 1.323(3) . ?
O3 H3O 0.8400(11) . ?
O4 C20 1.216(4) . ?
N1 C1 1.338(4) . ?
N1 C5 1.340(4) . ?
N1 H1N 0.8801(10) . ?
C1 C2 1.371(4) . ?
C1 H1 0.9500 . ?
C2 C3 1.389(4) . ?
C2 H2 0.9500 . ?
C3 C4 1.390(4) . ?
C3 C6 1.510(4) . ?
C4 C5 1.380(4) . ?
C4 H4 0.9500 . ?
C5 H5 0.9500 . ?
C6 C6 1.521(5) 2_365 ?
C6 H6A 0.9900 . ?
C6 H6B 0.9900 . ?
C7 C8 1.503(4) . ?
C8 C13 1.395(4) . ?
C8 C9 1.407(4) . ?
C9 C10 1.392(4) . ?
C10 C11 1.386(4) . ?
C10 H10 0.9500 . ?
C11 C12 1.386(4) . ?
C11 H11 0.9500 . ?
C12 C13 1.385(4) . ?
C12 H12 0.9500 . ?
C13 H13 0.9500 . ?
C14 C19 1.398(4) . ?
C14 C15 1.410(4) . ?
C15 C16 1.397(4) . ?
C15 C20 1.481(4) . ?
C16 C17 1.386(4) . ?
C16 H16 0.9500 . ?
C17 C18 1.380(4) . ?
C17 H17 0.9500 . ?
C18 C19 1.387(4) . ?
C18 H18 0.9500 . ?
C19 H19 0.9500 . ?
O5 C21 1.291(8) . ?
O5 C21 1.291(8) . ?
O5 H5O 0.8401(10) . ?
C21 C22 1.430(13) . ?
C21 H21A 0.9900 . ?
C21 H21B 0.9900 . ?
C22 H22A 0.9800 . ?
C22 H22B 0.9800 . ?
C22 H22C 0.9800 . ?
C21 C24 1.61(2) . ?
C21 H21C 0.9900 . ?
C21 H21D 0.9900 . ?
C24 H24A 0.9800 . ?
C24 H24B 0.9800 . ?
C24 H24C 0.9800 . ?

loop_
_geom_torsion_atom_site_label_1
_geom_torsion_atom_site_label_2
_geom_torsion_atom_site_label_3
_geom_torsion_atom_site_label_4
_geom_torsion
_geom_torsion_site_symmetry_1
_geom_torsion_site_symmetry_2
_geom_torsion_site_symmetry_3
_geom_torsion_site_symmetry_4
_geom_torsion_publ_flag
C9 S1 S2 C14 -80.70(13) . . . . ?
C5 N1 C1 C2 -0.5(5) . . . . ?
N1 C1 C2 C3 1.0(5) . . . . ?
C1 C2 C3 C4 -0.9(4) . . . . ?
C1 C2 C3 C6 177.8(3) . . . . ?
C2 C3 C4 C5 0.4(5) . . . . ?
C6 C3 C4 C5 -178.3(3) . . . . ?
C1 N1 C5 C4 -0.1(5) . . . . ?
C3 C4 C5 N1 0.2(5) . . . . ?
C2 C3 C6 C6 175.2(3) . . . 2_365 ?
C4 C3 C6 C6 -6.1(5) . . . 2_365 ?
O2 C7 C8 C13 -167.8(3) . . . . ?
O1 C7 C8 C13 11.2(4) . . . . ?
O2 C7 C8 C9 11.8(4) . . . . ?
O1 C7 C8 C9 -169.3(3) . . . . ?
C13 C8 C9 C10 -0.9(4) . . . . ?
C7 C8 C9 C10 179.6(2) . . . . ?
C13 C8 C9 S1 -178.5(2) . . . . ?
C7 C8 C9 S1 2.0(4) . . . . ?
S2 S1 C9 C10 3.8(2) . . . . ?
S2 S1 C9 C8 -178.65(19) . . . . ?
C8 C9 C10 C11 1.0(4) . . . . ?
S1 C9 C10 C11 178.5(2) . . . . ?
C9 C10 C11 C12 -0.5(5) . . . . ?
C10 C11 C12 C13 -0.1(5) . . . . ?
C11 C12 C13 C8 0.1(5) . . . . ?
C9 C8 C13 C12 0.4(4) . . . . ?
C7 C8 C13 C12 179.9(3) . . . . ?
S1 S2 C14 C19 18.0(2) . . . . ?
S1 S2 C14 C15 -161.64(19) . . . . ?
C19 C14 C15 C16 -1.9(4) . . . . ?
S2 C14 C15 C16 177.82(19) . . . . ?
C19 C14 C15 C20 -179.8(2) . . . . ?
S2 C14 C15 C20 -0.1(3) . . . . ?
C14 C15 C16 C17 1.7(4) . . . . ?
C20 C15 C16 C17 179.6(2) . . . . ?
C15 C16 C17 C18 -0.7(4) . . . . ?
C16 C17 C18 C19 -0.1(4) . . . . ?
C15 C14 C19 C18 1.1(4) . . . . ?
S2 C14 C19 C18 -178.6(2) . . . . ?
C17 C18 C19 C14 -0.1(4) . . . . ?
C16 C15 C20 O4 175.4(2) . . . . ?
C14 C15 C20 O4 -6.7(4) . . . . ?
C16 C15 C20 O3 -5.5(3) . . . . ?
C14 C15 C20 O3 172.4(2) . . . . ?
C21 O5 C21 C22 0(100) . . . . ?
C21 O5 C21 C24 0(100) . . . . ?
